data_4303054
loop_
_publ_author_name
'Yuichi Shimazaki'
'T. Daniel P. Stack'
'Tim Storr'

_publ_contact_author_email ' tim_storr@sfu.ca'
_publ_contact_author_fax ' 778-782-3765 '
_publ_contact_author_name ' Tim Storr'
_publ_section_title
;
Detailed Evaluation of the Geometric and Electronic Structures of
One-Electron Oxidized Group 10 (Ni, Pd, and Pt)
Metal(II)-(Disalicylidene)diamine Complexes
;
_journal_name_full 'Inorganic Chemistry'
_journal_page_first 8383
_journal_page_last 8392
_journal_paper_doi 10.1021/ic901003q
_journal_volume 48
_journal_year 2009
_chemical_formula_sum 'C33 H48 Cl2 F6 N2 O2 Pt Sb'
_chemical_formula_weight 1006.49
_space_group_IT_number 2
_symmetry_cell_setting triclinic
_symmetry_Int_Tables_number 2
_symmetry_space_group_name_Hall '-P 1'
_symmetry_space_group_name_H-M 'P -1'
_cell_angle_alpha 123.04(3)
_cell_angle_beta 89.59(4)
_cell_angle_gamma 112.12(4)
_cell_formula_units_Z 2
_cell_length_a 11.414(5)
_cell_length_b 15.075(7)
_cell_length_c 15.294(8)
_cell_measurement_reflns_used 18531
_cell_measurement_temperature 133.2
_cell_measurement_theta_max 27.5
_cell_measurement_theta_min 3.1
_cell_volume 1976(2)
_computing_cell_refinement PROCESS-AUTO
_computing_data_collection PROCESS-AUTO
_computing_data_reduction 'teXsan Ver. 1.11'
_computing_publication_material 'teXsan Ver. 1.11'
_computing_structure_refinement 'teXsan Ver. 1.10'
_computing_structure_solution SHELXS97
_diffrn_detector_area_resol_mean 10.00
_diffrn_measured_fraction_theta_full 0.9832
_diffrn_measured_fraction_theta_max 0.9832
_diffrn_measurement_device_type 'Rigaku RAXIS-RAPID Imaging Plate'
_diffrn_measurement_method \w
_diffrn_radiation_type 'Mo K\a'
_diffrn_radiation_wavelength 0.7107
_diffrn_reflns_av_R_equivalents 0.101
_diffrn_reflns_limit_h_max 14
_diffrn_reflns_limit_h_min -14
_diffrn_reflns_limit_k_max 19
_diffrn_reflns_limit_k_min -19
_diffrn_reflns_limit_l_max 19
_diffrn_reflns_limit_l_min -19
_diffrn_reflns_number 18722
_diffrn_reflns_theta_full 27.48
_diffrn_reflns_theta_max 27.48
_exptl_absorpt_coefficient_mu 4.397
_exptl_absorpt_correction_T_max 0.916
_exptl_absorpt_correction_T_min 0.772
_exptl_absorpt_correction_type multi-scan
_exptl_absorpt_process_details '(Higashi, 1995)'
_exptl_crystal_colour green
_exptl_crystal_density_diffrn 1.691
_exptl_crystal_density_method 'not measured'
_exptl_crystal_description platelet
_exptl_crystal_size_max 0.120
_exptl_crystal_size_mid 0.050
_exptl_crystal_size_min 0.020
_refine_diff_density_max 3.15
_refine_diff_density_min -3.60
_refine_ls_extinction_method none
_refine_ls_goodness_of_fit_ref 1.812
_refine_ls_hydrogen_treatment noref
_refine_ls_number_parameters 424
_refine_ls_number_reflns 8895
_refine_ls_R_factor_gt 0.0683
_refine_ls_shift/su_max 0.0122
_refine_ls_structure_factor_coef Fsqd
_refine_ls_weighting_details 'w = 1/[\s^2^(Fo^2^) + (0.05000(Max(Fo^2^,0) + 2Fc^2^)/3)^2^]'
_refine_ls_weighting_scheme calc
_refine_ls_wR_factor_ref 0.2086
_reflns_number_gt 7982
_reflns_number_total 8895
_reflns_threshold_expression F^2^>2.0\s(F^2^)
_cod_data_source_file ic901003q_si_003_3.cif
_cod_data_source_block SHIMAZAKI
_cod_original_cell_volume 1976(4)
_cod_original_sg_symbol_H-M 'P -1 '
_cod_original_formula_sum 'C33 H48 Cl2 F6 N2 O2 Pt Sb '
_cod_database_code 4303054

loop_
_symmetry_equiv_pos_as_xyz
x,y,z
-x,-y,-z

loop_
_atom_site_label
_atom_site_type_symbol
_atom_site_fract_x
_atom_site_fract_y
_atom_site_fract_z
_atom_site_U_iso_or_equiv
_atom_site_adp_type
_atom_site_occupancy
_atom_site_calc_flag
_atom_site_refinement_flags
_atom_site_disorder_assembly
_atom_site_disorder_group
Pt(1) Pt 0.41495(3) 0.03282(2) 0.42199(2) 0.01515(9) Uani 1.00 d . . .
Sb(1) Sb 0.16210(5) 0.32560(4) 0.66209(4) 0.0204(1) Uani 1.00 d . . .
Cl(1) Cl 0.0824(4) 0.0300(3) 0.7490(3) 0.072(1) Uani 1.00 d . . .
Cl(2) Cl -0.1715(4) 0.0119(3) 0.7928(4) 0.080(1) Uani 1.00 d . . .
F(1) F 0.1147(6) 0.4358(5) 0.7694(4) 0.033(1) Uani 1.00 d . . .
F(2) F 0.0448(6) 0.3024(5) 0.5581(4) 0.038(2) Uani 1.00 d . . .
F(3) F 0.0263(6) 0.2046(5) 0.6611(5) 0.037(2) Uani 1.00 d . . .
F(4) F 0.2051(6) 0.2107(5) 0.5526(4) 0.037(1) Uani 1.00 d . . .
F(5) F 0.2770(6) 0.3457(5) 0.7652(4) 0.032(1) Uani 1.00 d . . .
F(6) F 0.2975(6) 0.4432(5) 0.6622(4) 0.034(1) Uani 1.00 d . . .
O(1) O 0.5534(6) 0.1511(5) 0.4116(4) 0.019(1) Uani 1.00 d . . .
O(2) O 0.4068(6) -0.0922(5) 0.2726(5) 0.021(1) Uani 1.00 d . . .
N(1) N 0.4193(7) 0.1511(6) 0.5673(6) 0.020(2) Uani 1.00 d . . .
N(2) N 0.2793(7) -0.0791(6) 0.4355(5) 0.018(2) Uani 1.00 d . . .
C(1) C 0.5985(8) 0.2661(7) 0.4762(6) 0.018(2) Uani 1.00 d . . .
C(2) C 0.6851(8) 0.3363(7) 0.4448(6) 0.018(2) Uani 1.00 d . . .
C(3) C 0.7210(8) 0.4557(7) 0.5077(6) 0.019(2) Uani 1.00 d . . .
C(4) C 0.6808(8) 0.5145(6) 0.6051(6) 0.018(2) Uani 1.00 d . . .
C(5) C 0.6042(8) 0.4469(7) 0.6368(6) 0.022(2) Uani 1.00 d . . .
C(6) C 0.5616(8) 0.3239(6) 0.5757(6) 0.018(2) Uani 1.00 d . . .
C(7) C 0.4812(8) 0.2652(7) 0.6179(6) 0.017(2) Uani 1.00 d . . .
C(8) C 0.3409(8) 0.1001(7) 0.6202(6) 0.017(2) Uani 1.00 d . . .
C(9) C 0.2307(9) -0.0189(7) 0.5335(6) 0.023(2) Uani 1.00 d . . .
C(10) C 0.2322(8) -0.1924(7) 0.3726(6) 0.018(2) Uani 1.00 d . . .
C(11) C 0.2616(8) -0.2571(6) 0.2713(6) 0.016(2) Uani 1.00 d . . .
C(12) C 0.3402(8) -0.2054(7) 0.2235(6) 0.018(2) Uani 1.00 d . . .
C(13) C 0.3506(8) -0.2830(7) 0.1148(6) 0.019(2) Uani 1.00 d . . .
C(14) C 0.2815(8) -0.4035(7) 0.0659(6) 0.022(2) Uani 1.00 d . . .
C(15) C 0.2080(8) -0.4551(6) 0.1122(6) 0.019(2) Uani 1.00 d . . .
C(16) C 0.1959(8) -0.3809(7) 0.2156(6) 0.019(2) Uani 1.00 d . . .
C(17) C 0.7318(9) 0.2774(7) 0.3408(6) 0.023(2) Uani 1.00 d . . .
C(18) C 0.610(1) 0.1925(9) 0.2400(7) 0.031(2) Uani 1.00 d . . .
C(19) C 0.829(1) 0.3672(9) 0.3282(8) 0.038(3) Uani 1.00 d . . .
C(20) C 0.7938(8) 0.2045(7) 0.3402(7) 0.025(2) Uani 1.00 d . . .
C(21) C 0.6468(9) 0.6610(8) 0.5909(7) 0.027(2) Uani 1.00 d . . .
C(22) C 0.6771(9) 0.6963(7) 0.7700(7) 0.026(2) Uani 1.00 d . . .
C(23) C 0.8680(9) 0.7133(7) 0.6860(8) 0.030(2) Uani 1.00 d . . .
C(24) C 0.4275(9) -0.2328(7) 0.0585(6) 0.026(2) Uani 1.00 d . . .
C(25) C 0.423(1) -0.3279(8) -0.0542(7) 0.037(2) Uani 1.00 d . . .
C(26) C 0.5731(9) -0.1550(8) 0.1213(7) 0.029(2) Uani 1.00 d . . .
C(27) C 0.369(1) -0.1619(8) 0.0453(7) 0.032(2) Uani 1.00 d . . .
C(28) C 0.1361(9) -0.5907(7) 0.0474(6) 0.024(2) Uani 1.00 d . . .
C(29) C 0.0329(10) -0.6400(7) -0.0512(7) 0.031(2) Uani 1.00 d . . .
C(30) C 0.066(1) -0.6295(8) 0.1160(7) 0.030(2) Uani 1.00 d . . .
C(31) C 0.237(1) -0.6405(9) 0.0108(9) 0.038(3) Uani 1.00 d . . .
C(32) C 0.7190(8) 0.6473(6) 0.6647(6) 0.019(2) Uani 1.00 d . . .
C(33) C -0.066(2) 0.008(1) 0.706(1) 0.073(5) Uani 1.00 d . . .
H(1) H 0.7763 0.5023 0.4863 0.0240 Uiso 1.00 calc . . .
H(2) H 0.5814 0.4850 0.7039 0.0261 Uiso 1.00 calc . . .
H(3) H 0.4716 0.3122 0.6880 0.0206 Uiso 1.00 calc . . .
H(4) H 0.3944 0.0902 0.6580 0.0193 Uiso 1.00 calc . . .
H(5) H 0.3065 0.1514 0.6692 0.0193 Uiso 1.00 calc . . .
H(6) H 0.1592 -0.0078 0.5150 0.0286 Uiso 1.00 calc . . .
H(7) H 0.1997 -0.0660 0.5594 0.0286 Uiso 1.00 calc . . .
H(8) H 0.1733 -0.2366 0.3954 0.0229 Uiso 1.00 calc . . .
H(9) H 0.2845 -0.4557 -0.0065 0.0265 Uiso 1.00 calc . . .
H(10) H 0.1435 -0.4146 0.2486 0.0234 Uiso 1.00 calc . . .
H(11) H 0.5697 0.2362 0.2365 0.0373 Uiso 1.00 calc . . .
H(12) H 0.6351 0.1535 0.1753 0.0373 Uiso 1.00 calc . . .
H(13) H 0.5460 0.1341 0.2463 0.0373 Uiso 1.00 calc . . .
H(14) H 0.9053 0.4172 0.3852 0.0459 Uiso 1.00 calc . . .
H(15) H 0.8519 0.3278 0.2608 0.0459 Uiso 1.00 calc . . .
H(16) H 0.7914 0.4136 0.3265 0.0459 Uiso 1.00 calc . . .
H(17) H 0.7345 0.1478 0.3496 0.0289 Uiso 1.00 calc . . .
H(18) H 0.8167 0.1653 0.2743 0.0289 Uiso 1.00 calc . . .
H(19) H 0.8711 0.2552 0.3985 0.0289 Uiso 1.00 calc . . .
H(20) H 0.6666 0.7416 0.6258 0.0336 Uiso 1.00 calc . . .
H(21) H 0.6718 0.6320 0.5250 0.0336 Uiso 1.00 calc . . .
H(22) H 0.5541 0.6166 0.5758 0.0336 Uiso 1.00 calc . . .
H(23) H 0.7216 0.6901 0.8177 0.0314 Uiso 1.00 calc . . .
H(24) H 0.6987 0.7774 0.8040 0.0314 Uiso 1.00 calc . . .
H(25) H 0.5856 0.6532 0.7561 0.0314 Uiso 1.00 calc . . .
H(26) H 0.9109 0.7019 0.7303 0.0367 Uiso 1.00 calc . . .
H(27) H 0.8922 0.6850 0.6210 0.0367 Uiso 1.00 calc . . .
H(28) H 0.8931 0.7959 0.7247 0.0367 Uiso 1.00 calc . . .
H(29) H 0.3335 -0.3779 -0.0973 0.0450 Uiso 1.00 calc . . .
H(30) H 0.4716 -0.2942 -0.0880 0.0450 Uiso 1.00 calc . . .
H(31) H 0.4568 -0.3755 -0.0522 0.0450 Uiso 1.00 calc . . .
H(32) H 0.6084 -0.2024 0.1222 0.0361 Uiso 1.00 calc . . .
H(33) H 0.6200 -0.1214 0.0866 0.0361 Uiso 1.00 calc . . .
H(34) H 0.5805 -0.0938 0.1928 0.0361 Uiso 1.00 calc . . .
H(35) H 0.3697 -0.0998 0.1143 0.0388 Uiso 1.00 calc . . .
H(36) H 0.4202 -0.1282 0.0120 0.0388 Uiso 1.00 calc . . .
H(37) H 0.2817 -0.2122 0.0018 0.0388 Uiso 1.00 calc . . .
H(38) H -0.0295 -0.6091 -0.0281 0.0371 Uiso 1.00 calc . . .
H(39) H 0.0740 -0.6175 -0.0948 0.0371 Uiso 1.00 calc . . .
H(40) H -0.0114 -0.7236 -0.0922 0.0371 Uiso 1.00 calc . . .
H(41) H 0.0035 -0.5986 0.1384 0.0357 Uiso 1.00 calc . . .
H(42) H 0.0234 -0.7122 0.0747 0.0357 Uiso 1.00 calc . . .
H(43) H 0.1284 -0.5983 0.1783 0.0357 Uiso 1.00 calc . . .
H(44) H 0.1942 -0.7238 -0.0278 0.0462 Uiso 1.00 calc . . .
H(45) H 0.2784 -0.6192 -0.0328 0.0462 Uiso 1.00 calc . . .
H(46) H 0.3015 -0.6082 0.0732 0.0462 Uiso 1.00 calc . . .
H(47) H -0.0603 0.0594 0.6874 0.0828 Uiso 1.00 calc . . .
H(48) H -0.1089 -0.0741 0.6351 0.0828 Uiso 1.00 calc . . .

loop_
_atom_site_aniso_label
_atom_site_aniso_U_11
_atom_site_aniso_U_22
_atom_site_aniso_U_33
_atom_site_aniso_U_12
_atom_site_aniso_U_13
_atom_site_aniso_U_23
Pt(1) 0.0122(2) 0.0163(2) 0.0168(2) 0.0065(1) 0.0068(1) 0.0094(1)
Sb(1) 0.0170(3) 0.0219(3) 0.0216(3) 0.0091(2) 0.0047(2) 0.0121(2)
Cl(1) 0.071(3) 0.063(2) 0.077(2) 0.031(2) 0.035(2) 0.037(2)
Cl(2) 0.056(2) 0.049(2) 0.113(3) 0.025(2) 0.025(2) 0.034(2)
F(1) 0.035(3) 0.035(3) 0.031(3) 0.021(3) 0.019(2) 0.017(2)
F(2) 0.037(3) 0.053(3) 0.031(3) 0.023(3) 0.004(2) 0.026(3)
F(3) 0.033(3) 0.037(3) 0.047(3) 0.008(3) 0.013(3) 0.032(3)
F(4) 0.041(4) 0.031(3) 0.027(3) 0.022(3) 0.010(2) 0.007(2)
F(5) 0.030(3) 0.040(3) 0.030(3) 0.017(3) 0.003(2) 0.021(2)
F(6) 0.034(3) 0.032(3) 0.029(3) 0.007(2) 0.017(2) 0.019(2)
O(1) 0.026(3) 0.015(2) 0.013(2) 0.010(2) 0.013(2) 0.006(2)
O(2) 0.013(3) 0.026(3) 0.029(3) 0.012(2) 0.013(2) 0.017(2)
N(1) 0.010(3) 0.028(3) 0.035(4) 0.008(3) 0.013(3) 0.026(3)
N(2) 0.018(4) 0.014(3) 0.013(3) 0.008(3) 0.005(2) 0.002(2)
C(1) 0.018(4) 0.028(4) 0.017(3) 0.013(3) 0.013(3) 0.017(3)
C(2) 0.019(4) 0.022(3) 0.022(3) 0.013(3) 0.012(3) 0.016(3)
C(3) 0.013(4) 0.021(3) 0.024(4) 0.006(3) 0.008(3) 0.014(3)
C(4) 0.021(4) 0.017(3) 0.021(3) 0.010(3) 0.009(3) 0.012(3)
C(5) 0.019(4) 0.015(3) 0.022(3) 0.009(3) 0.000(3) 0.005(3)
C(6) 0.015(4) 0.015(3) 0.022(4) 0.010(3) 0.007(3) 0.007(3)
C(7) 0.013(4) 0.022(3) 0.021(3) 0.007(3) 0.009(3) 0.015(3)
C(8) 0.016(4) 0.027(4) 0.021(3) 0.015(3) 0.013(3) 0.019(3)
C(9) 0.030(5) 0.021(3) 0.022(4) 0.015(3) 0.011(3) 0.011(3)
C(10) 0.015(4) 0.016(3) 0.019(3) 0.006(3) 0.003(3) 0.009(3)
C(11) 0.012(4) 0.018(3) 0.018(3) 0.004(3) 0.006(3) 0.012(3)
C(12) 0.019(4) 0.026(4) 0.018(3) 0.014(3) 0.010(3) 0.015(3)
C(13) 0.016(4) 0.021(3) 0.015(3) 0.012(3) 0.007(3) 0.006(3)
C(14) 0.020(4) 0.023(4) 0.020(3) 0.008(3) 0.004(3) 0.011(3)
C(15) 0.018(4) 0.018(3) 0.019(3) 0.006(3) 0.005(3) 0.011(3)
C(16) 0.013(4) 0.018(3) 0.019(3) 0.003(3) 0.001(3) 0.008(3)
C(17) 0.025(4) 0.031(4) 0.024(4) 0.017(4) 0.015(3) 0.019(3)
C(18) 0.038(5) 0.042(5) 0.028(4) 0.026(4) 0.020(4) 0.024(4)
C(19) 0.054(7) 0.035(5) 0.038(5) 0.024(5) 0.029(5) 0.025(4)
C(20) 0.019(4) 0.021(3) 0.041(5) 0.012(3) 0.021(4) 0.022(4)
C(21) 0.023(5) 0.031(4) 0.030(4) 0.011(4) 0.005(3) 0.019(4)
C(22) 0.032(5) 0.022(4) 0.024(4) 0.014(4) 0.012(3) 0.012(3)
C(23) 0.016(4) 0.023(4) 0.048(5) 0.003(3) 0.006(4) 0.022(4)
C(24) 0.022(5) 0.022(4) 0.015(3) 0.007(3) 0.003(3) 0.003(3)
C(25) 0.042(6) 0.027(4) 0.025(4) 0.012(4) 0.020(4) 0.009(4)
C(26) 0.017(4) 0.038(5) 0.025(4) 0.004(4) 0.009(3) 0.019(4)
C(27) 0.043(6) 0.027(4) 0.026(4) 0.011(4) 0.007(4) 0.018(3)
C(28) 0.027(5) 0.020(3) 0.024(4) 0.015(3) 0.006(3) 0.009(3)
C(29) 0.029(5) 0.021(4) 0.030(4) 0.002(4) -0.003(4) 0.014(3)
C(30) 0.038(6) 0.024(4) 0.035(5) 0.015(4) 0.010(4) 0.020(4)
C(31) 0.044(6) 0.034(5) 0.050(6) 0.029(5) 0.022(5) 0.024(4)
C(32) 0.018(4) 0.017(3) 0.025(4) 0.009(3) 0.012(3) 0.014(3)
C(33) 0.09(1) 0.065(8) 0.080(10) 0.028(8) 0.048(9) 0.051(8)

loop_
_atom_type_symbol
_atom_type_description
_atom_type_scat_dispersion_real
_atom_type_scat_dispersion_imag
_atom_type_scat_source
C C 0.003 0.002
;International Tables for Crystallography
(1992, Vol. C, Tables 4.2.6.8 and 6.1.1.1)
;
H H 0.000 0.000
;International Tables for Crystallography
(1992, Vol. C, Table 6.1.1.2)
;
O O 0.011 0.006
;International Tables for Crystallography
(1992, Vol. C, Tables 4.2.6.8 and 6.1.1.1)
;
N N 0.006 0.003
;International Tables for Crystallography
(1992, Vol. C, Tables 4.2.6.8 and 6.1.1.1)
;
Pt Pt -1.703 8.390
;International Tables for Crystallography
(1992, Vol. C, Tables 4.2.6.8 and 6.1.1.1)
;
Sb Sb -0.587 1.546
;International Tables for Crystallography
(1992, Vol. C, Tables 4.2.6.8 and 6.1.1.1)
;
F F 0.017 0.010
;International Tables for Crystallography
(1992, Vol. C, Tables 4.2.6.8 and 6.1.1.1)
;
Cl Cl 0.148 0.159
;International Tables for Crystallography
(1992, Vol. C, Tables 4.2.6.8 and 6.1.1.1)
;

loop_
_geom_angle_atom_site_label_1
_geom_angle_atom_site_label_2
_geom_angle_atom_site_label_3
_geom_angle
_geom_angle_site_symmetry_1
_geom_angle_site_symmetry_2
_geom_angle_site_symmetry_3
_geom_angle_publ_flag
O(1) Pt(1) O(2) 89.0(2) . . . yes
O(1) Pt(1) N(1) 92.5(3) . . . yes
O(1) Pt(1) N(2) 178.4(2) . . . yes
O(2) Pt(1) N(1) 178.5(2) . . . yes
O(2) Pt(1) N(2) 92.6(3) . . . yes
N(1) Pt(1) N(2) 85.9(3) . . . yes
F(1) Sb(1) F(2) 89.3(3) . . . yes
F(1) Sb(1) F(3) 89.9(3) . . . yes
F(1) Sb(1) F(4) 178.3(3) . . . yes
F(1) Sb(1) F(5) 91.1(2) . . . yes
F(1) Sb(1) F(6) 91.0(3) . . . yes
F(2) Sb(1) F(3) 89.3(3) . . . yes
F(2) Sb(1) F(4) 90.1(3) . . . yes
F(2) Sb(1) F(5) 178.9(3) . . . yes
F(2) Sb(1) F(6) 91.2(3) . . . yes
F(3) Sb(1) F(4) 88.5(3) . . . yes
F(3) Sb(1) F(5) 89.7(3) . . . yes
F(3) Sb(1) F(6) 179.0(2) . . . yes
F(4) Sb(1) F(5) 89.5(2) . . . yes
F(4) Sb(1) F(6) 90.5(3) . . . yes
F(5) Sb(1) F(6) 89.8(3) . . . yes
Pt(1) O(1) C(1) 127.5(5) . . . yes
Pt(1) O(2) C(12) 126.0(5) . . . yes
Pt(1) N(1) C(7) 126.3(6) . . . yes
Pt(1) N(1) C(8) 113.2(5) . . . yes
C(7) N(1) C(8) 120.5(7) . . . yes
Pt(1) N(2) C(9) 111.8(5) . . . yes
Pt(1) N(2) C(10) 127.2(6) . . . yes
C(9) N(2) C(10) 121.0(8) . . . yes
O(1) C(1) C(2) 118.7(6) . . . yes
O(1) C(1) C(6) 122.0(7) . . . yes
C(2) C(1) C(6) 119.3(7) . . . yes
C(1) C(2) C(3) 118.2(7) . . . yes
C(1) C(2) C(17) 120.6(7) . . . yes
C(3) C(2) C(17) 121.2(7) . . . yes
C(2) C(3) C(4) 123.3(7) . . . yes
C(3) C(4) C(5) 117.6(6) . . . yes
C(3) C(4) C(32) 118.7(7) . . . yes
C(5) C(4) C(32) 123.6(6) . . . yes
C(4) C(5) C(6) 122.4(7) . . . yes
C(1) C(6) C(5) 119.1(8) . . . yes
C(1) C(6) C(7) 124.7(7) . . . yes
C(5) C(6) C(7) 116.1(7) . . . yes
N(1) C(7) C(6) 125.3(7) . . . yes
N(1) C(8) C(9) 108.2(6) . . . yes
N(2) C(9) C(8) 109.2(7) . . . yes
N(2) C(10) C(11) 124.5(8) . . . yes
C(10) C(11) C(12) 124.6(7) . . . yes
C(10) C(11) C(16) 114.2(7) . . . yes
C(12) C(11) C(16) 121.0(7) . . . yes
O(2) C(12) C(11) 123.7(7) . . . yes
O(2) C(12) C(13) 117.6(7) . . . yes
C(11) C(12) C(13) 118.7(7) . . . yes
C(12) C(13) C(14) 116.3(7) . . . yes
C(12) C(13) C(24) 120.7(7) . . . yes
C(14) C(13) C(24) 122.9(7) . . . yes
C(13) C(14) C(15) 125.8(7) . . . yes
C(14) C(15) C(16) 117.9(7) . . . yes
C(14) C(15) C(28) 119.9(7) . . . yes
C(16) C(15) C(28) 122.1(7) . . . yes
C(11) C(16) C(15) 120.3(7) . . . yes
C(2) C(17) C(18) 108.8(7) . . . yes
C(2) C(17) C(19) 111.7(7) . . . yes
C(2) C(17) C(20) 111.4(6) . . . yes
C(18) C(17) C(19) 108.3(7) . . . yes
C(18) C(17) C(20) 108.0(7) . . . yes
C(19) C(17) C(20) 108.5(7) . . . yes
C(13) C(24) C(25) 112.4(7) . . . yes
C(13) C(24) C(26) 110.3(7) . . . yes
C(13) C(24) C(27) 110.5(7) . . . yes
C(25) C(24) C(26) 106.6(8) . . . yes
C(25) C(24) C(27) 105.8(7) . . . yes
C(26) C(24) C(27) 111.2(7) . . . yes
C(15) C(28) C(29) 109.3(6) . . . yes
C(15) C(28) C(30) 111.4(6) . . . yes
C(15) C(28) C(31) 108.7(8) . . . yes
C(29) C(28) C(30) 108.2(8) . . . yes
C(29) C(28) C(31) 110.1(7) . . . yes
C(30) C(28) C(31) 109.2(7) . . . yes
C(4) C(32) C(21) 107.8(6) . . . yes
C(4) C(32) C(22) 111.3(6) . . . yes
C(4) C(32) C(23) 108.3(6) . . . yes
C(21) C(32) C(22) 108.3(7) . . . yes
C(21) C(32) C(23) 110.3(7) . . . yes
C(22) C(32) C(23) 110.8(7) . . . yes
Cl(1) C(33) Cl(2) 116(1) . . . yes

loop_
_geom_bond_atom_site_label_1
_geom_bond_atom_site_label_2
_geom_bond_distance
_geom_bond_site_symmetry_1
_geom_bond_site_symmetry_2
_geom_bond_publ_flag
Pt(1) O(1) 1.971(6) . . yes
Pt(1) O(2) 1.989(6) . . yes
Pt(1) N(1) 1.933(7) . . yes
Pt(1) N(2) 1.922(8) . . yes
Sb(1) F(1) 1.854(5) . . yes
Sb(1) F(2) 1.875(5) . . yes
Sb(1) F(3) 1.890(6) . . yes
Sb(1) F(4) 1.874(5) . . yes
Sb(1) F(5) 1.873(5) . . yes
Sb(1) F(6) 1.861(6) . . yes
Cl(1) C(33) 1.66(2) . . yes
Cl(2) C(33) 1.77(2) . . yes
O(1) C(1) 1.309(9) . . yes
O(2) C(12) 1.299(10) . . yes
N(1) C(7) 1.30(1) . . yes
N(1) C(8) 1.482(9) . . yes
N(2) C(9) 1.504(10) . . yes
N(2) C(10) 1.287(10) . . yes
C(1) C(2) 1.44(1) . . yes
C(1) C(6) 1.44(1) . . yes
C(2) C(3) 1.377(10) . . yes
C(2) C(17) 1.55(1) . . yes
C(3) C(4) 1.44(1) . . yes
C(4) C(5) 1.38(1) . . yes
C(4) C(32) 1.546(9) . . yes
C(5) C(6) 1.409(10) . . yes
C(6) C(7) 1.43(1) . . yes
C(8) C(9) 1.51(1) . . yes
C(10) C(11) 1.43(1) . . yes
C(11) C(12) 1.43(1) . . yes
C(11) C(16) 1.41(1) . . yes
C(12) C(13) 1.459(10) . . yes
C(13) C(14) 1.39(1) . . yes
C(13) C(24) 1.51(1) . . yes
C(14) C(15) 1.38(1) . . yes
C(15) C(16) 1.40(1) . . yes
C(15) C(28) 1.54(1) . . yes
C(17) C(18) 1.58(1) . . yes
C(17) C(19) 1.50(1) . . yes
C(17) C(20) 1.51(1) . . yes
C(21) C(32) 1.55(1) . . yes
C(22) C(32) 1.52(1) . . yes
C(23) C(32) 1.54(1) . . yes
C(24) C(25) 1.51(1) . . yes
C(24) C(26) 1.55(1) . . yes
C(24) C(27) 1.55(1) . . yes
C(28) C(29) 1.54(1) . . yes
C(28) C(30) 1.55(1) . . yes
C(28) C(31) 1.55(1) . . yes

loop_
_geom_contact_atom_site_label_1
_geom_contact_atom_site_label_2
_geom_contact_distance
_geom_contact_site_symmetry_1
_geom_contact_site_symmetry_2
_geom_contact_publ_flag
Cl(1) C(9) 3.532(9) . . ?
F(1) C(16) 3.36(1) . 2_556 ?
F(1) C(29) 3.51(1) . 1_566 ?
F(1) C(25) 3.55(1) . 1_566 ?
F(2) C(10) 3.43(1) . 2_556 ?
F(3) C(10) 2.92(1) . 2_556 ?
F(3) N(2) 3.16(1) . 2_556 ?
F(3) C(9) 3.19(1) . 2_556 ?
F(3) C(33) 3.21(2) . . ?
F(4) N(1) 2.953(8) . . ?
F(4) C(7) 2.967(10) . . ?
F(4) C(8) 3.178(9) . . ?
F(4) C(33) 3.31(2) . 2_556 ?
F(4) C(9) 3.437(9) . . ?
F(5) C(7) 3.324(9) . . ?
F(5) C(8) 3.495(9) . . ?
F(6) C(21) 3.46(1) . 2_666 ?
F(6) C(5) 3.50(1) . . ?
F(6) C(25) 3.58(1) . 1_566 ?
F(6) C(19) 3.59(1) . 2_666 ?
O(2) C(8) 3.397(9) . 2_656 ?
C(7) C(11) 3.47(1) . 2_656 ?
